data_7050170
loop_
_publ_author_name
'Wang, Chih-Chieh'
'Lin, Hui-Wen'
'Yang, Cheng-Han'
'Liao, Chen-Hui'
'Lan, Ia-Ting'
'Lee, Gene-Hsiang'

_publ_section_title
;
 Synthesis and structure of a novel two-dimensional bilayer framework
 of a [M(C5O5)(dpe)] coordination polymer
;
_journal_issue 2
_journal_name_full 'New Journal of Chemistry'
_journal_page_first 180
_journal_paper_doi 10.1039/b308379a
_journal_volume 28
_journal_year 2004
_chemical_formula_sum 'C17 H12 Mn N2 O5'
_chemical_formula_weight 379.23
_chemical_name_systematic
;
?
;
_space_group_IT_number 54
_symmetry_cell_setting orthorhombic
_symmetry_space_group_name_Hall '-P 2a 2ac'
_symmetry_space_group_name_H-M 'P c c a'
_atom_sites_solution_hydrogens geom
_atom_sites_solution_primary direct
_atom_sites_solution_secondary difmap
_audit_creation_method SHELXL-97
_cell_angle_alpha 90.00
_cell_angle_beta 90.00
_cell_angle_gamma 90.00
_cell_formula_units_Z 8
_cell_length_a 15.7601(2)
_cell_length_b 8.9331(1)
_cell_length_c 22.1109(3)
_cell_measurement_reflns_used all
_cell_measurement_temperature 295(2)
_cell_measurement_theta_max 27.50
_cell_measurement_theta_min 1.84
_cell_volume 3112.92(7)
_computing_cell_refinement DENZO-SMN
_computing_data_collection 'NONIUS COLLECT'
_computing_data_reduction DENZO-SMN
_computing_molecular_graphics SHELXTL
_computing_publication_material SHELXTL
_computing_structure_refinement 'SHELXL-97 (Sheldrick, 1997)'
_computing_structure_solution 'SHELXS-97 (Sheldrick, 1990)'
_diffrn_ambient_temperature 295(2)
_diffrn_measured_fraction_theta_full 0.999
_diffrn_measured_fraction_theta_max 0.999
_diffrn_measurement_device_type 'NONIUS KappaCCD'
_diffrn_measurement_method '\w scans'
_diffrn_radiation_monochromator graphite
_diffrn_radiation_source 'fine-focus sealed tube'
_diffrn_radiation_type MoK\a
_diffrn_radiation_wavelength 0.71073
_diffrn_reflns_av_R_equivalents 0.0507
_diffrn_reflns_av_sigmaI/netI 0.0420
_diffrn_reflns_limit_h_max 20
_diffrn_reflns_limit_h_min -19
_diffrn_reflns_limit_k_max 11
_diffrn_reflns_limit_k_min -11
_diffrn_reflns_limit_l_max 25
_diffrn_reflns_limit_l_min -28
_diffrn_reflns_number 22799
_diffrn_reflns_theta_full 27.50
_diffrn_reflns_theta_max 27.50
_diffrn_reflns_theta_min 1.84
_exptl_absorpt_coefficient_mu 0.880
_exptl_absorpt_correction_T_max 0.877
_exptl_absorpt_correction_T_min 0.737
_exptl_absorpt_correction_type multi-scan
_exptl_crystal_colour 'dark brown'
_exptl_crystal_density_diffrn 1.618
_exptl_crystal_density_method 'not measured'
_exptl_crystal_description plate
_exptl_crystal_F_000 1544
_exptl_crystal_size_max 0.50
_exptl_crystal_size_mid 0.50
_exptl_crystal_size_min 0.15
_refine_diff_density_max 0.524
_refine_diff_density_min -0.446
_refine_diff_density_rms 0.130
_refine_ls_extinction_coef 0.0117(10)
_refine_ls_extinction_expression Fc^*^=kFc[1+0.001xFc^2^\l^3^/sin(2\q)]^-1/4^
_refine_ls_extinction_method SHELXL
_refine_ls_goodness_of_fit_ref 1.148
_refine_ls_hydrogen_treatment mixed
_refine_ls_matrix_type full
_refine_ls_number_parameters 229
_refine_ls_number_reflns 3585
_refine_ls_number_restraints 0
_refine_ls_restrained_S_all 1.148
_refine_ls_R_factor_all 0.0686
_refine_ls_R_factor_gt 0.0393
_refine_ls_shift/su_max 0.002
_refine_ls_shift/su_mean 0.000
_refine_ls_structure_factor_coef Fsqd
_refine_ls_weighting_details 'calc w=1/[\s^2^(Fo^2^)+(0.0598P)^2^+0.1186P] where P=(Fo^2^+2Fc^2^)/3'
_refine_ls_weighting_scheme calc
_refine_ls_wR_factor_gt 0.0921
_refine_ls_wR_factor_ref 0.1114
_reflns_number_gt 2665
_reflns_number_total 3585
_reflns_threshold_expression >2sigma(I)
_cod_data_source_file b308379a.txt
_cod_data_source_block ic9347
_cod_depositor_comments
;
The following automatic conversions were performed:
'_symmetry_cell_setting' value 'Orthorhombic' changed to 'orthorhombic'
according to '/home/saulius/struct/CIF-dictionaries/cif_core.dic'
dictionary named 'cif_core.dic' version 2.4.1 from 2010-06-29.

Automatic conversion script
Id: cif_fix_enum 1527 2010-12-29 10:47:43Z saulius 
;
_cod_original_sg_symbol_H-M Pcca
_cod_database_code 7050170

loop_
_symmetry_equiv_pos_as_xyz
'x, y, z'
'-x+1/2, -y, z'
'-x, y, -z+1/2'
'x+1/2, -y, -z+1/2'
'-x, -y, -z'
'x-1/2, y, -z'
'x, -y, z-1/2'
'-x-1/2, y, z-1/2'

loop_
_atom_site_label
_atom_site_type_symbol
_atom_site_fract_x
_atom_site_fract_y
_atom_site_fract_z
_atom_site_U_iso_or_equiv
_atom_site_adp_type
_atom_site_occupancy
_atom_site_symmetry_multiplicity
_atom_site_calc_flag
_atom_site_refinement_flags
_atom_site_disorder_assembly
_atom_site_disorder_group
Mn1 Mn 0.136815(19) 0.85387(3) 0.086960(15) 0.02703(15) Uani 1 1 d . . .
O1 O 0.20279(10) 0.64964(16) 0.05403(7) 0.0371(4) Uani 1 1 d . . .
O2 O 0.17952(9) 0.73630(16) 0.17334(6) 0.0345(4) Uani 1 1 d . . .
O3 O 0.2500 0.5000 0.25621(9) 0.0381(5) Uani 1 2 d S . .
O4 O 0.2500 1.0000 0.06180(9) 0.0310(5) Uani 1 2 d S . .
O5 O 0.11436(10) 0.89403(18) -0.01096(7) 0.0375(4) Uani 1 1 d . . .
O6 O 0.16639(13) 0.9275(2) -0.14162(8) 0.0563(5) Uani 1 1 d . . .
N1 N 0.09741(11) 1.04824(19) 0.14108(8) 0.0324(4) Uani 1 1 d . . .
N2 N 0.00714(12) 0.7538(2) 0.09280(8) 0.0338(5) Uani 1 1 d . . .
C1 C 0.22821(13) 0.5710(2) 0.09747(9) 0.0278(5) Uani 1 1 d . . .
C2 C 0.21546(13) 0.6159(2) 0.15993(9) 0.0265(5) Uani 1 1 d . . .
C3 C 0.2500 0.5000 0.20088(13) 0.0280(7) Uani 1 2 d S . .
C4 C 0.2500 1.0000 0.00316(13) 0.0268(6) Uani 1 2 d S . .
C5 C 0.18184(13) 0.9462(2) -0.03272(9) 0.0298(5) Uani 1 1 d . . .
C6 C 0.20641(15) 0.9638(2) -0.09685(10) 0.0357(6) Uani 1 1 d . . .
C7 C 0.12886(14) 1.0745(3) 0.19653(11) 0.0362(6) Uani 1 1 d . . .
H7A H 0.1621 1.0008 0.2145 0.043 Uiso 1 1 calc R . .
C8 C 0.11463(15) 1.2037(3) 0.22801(11) 0.0366(5) Uani 1 1 d . . .
H8A H 0.1379 1.2162 0.2663 0.044 Uiso 1 1 calc R . .
C9 C 0.06536(14) 1.3161(2) 0.20274(11) 0.0321(5) Uani 1 1 d . . .
C10 C 0.03268(16) 1.2898(3) 0.14617(11) 0.0441(6) Uani 1 1 d . . .
H10A H -0.0005 1.3621 0.1273 0.053 Uiso 1 1 calc R . .
C11 C 0.04907(16) 1.1558(3) 0.11731(11) 0.0434(6) Uani 1 1 d . . .
H11A H 0.0252 1.1398 0.0794 0.052 Uiso 1 1 calc R . .
C12 C 0.04569(14) 1.4563(2) 0.23804(11) 0.0401(6) Uani 1 1 d . . .
H12A H 0.0540 1.5429 0.2122 0.048 Uiso 1 1 calc R . .
H12B H 0.0847 1.4643 0.2718 0.048 Uiso 1 1 calc R . .
C13 C -0.04150(15) 0.7673(2) 0.14204(10) 0.0369(6) Uani 1 1 d . . .
H13A H -0.0188 0.8154 0.1756 0.044 Uiso 1 1 calc R . .
C14 C -0.12335(14) 0.7140(3) 0.14582(10) 0.0353(5) Uani 1 1 d . . .
H14A H -0.1540 0.7250 0.1815 0.042 Uiso 1 1 calc R . .
C15 C -0.15954(15) 0.6443(2) 0.09665(10) 0.0319(5) Uani 1 1 d . . .
C16 C -0.10887(17) 0.6279(3) 0.04553(11) 0.0454(7) Uani 1 1 d . . .
H16A H -0.1301 0.5794 0.0115 0.055 Uiso 1 1 calc R . .
C17 C -0.02736(15) 0.6835(3) 0.04530(11) 0.0425(6) Uani 1 1 d . . .
H17A H 0.0052 0.6716 0.0106 0.051 Uiso 1 1 calc R . .
C18 C -0.24910(15) 0.5853(2) 0.09766(10) 0.0354(5) Uani 1 1 d . . .
H18A H -0.2794 0.6222 0.0625 0.043 Uiso 1 1 calc R . .
H18B H -0.2779 0.6221 0.1335 0.043 Uiso 1 1 calc R . .

loop_
_atom_site_aniso_label
_atom_site_aniso_U_11
_atom_site_aniso_U_22
_atom_site_aniso_U_33
_atom_site_aniso_U_23
_atom_site_aniso_U_13
_atom_site_aniso_U_12
Mn1 0.0244(2) 0.0253(2) 0.0315(2) 0.00038(12) -0.00016(14) -0.00248(13)
O1 0.0484(10) 0.0337(9) 0.0293(8) 0.0029(6) -0.0008(8) 0.0110(7)
O2 0.0391(9) 0.0286(8) 0.0358(8) -0.0022(6) -0.0001(7) 0.0056(7)
O3 0.0421(13) 0.0473(13) 0.0250(12) 0.000 0.000 0.0062(11)
O4 0.0296(11) 0.0383(12) 0.0250(11) 0.000 0.000 -0.0084(9)
O5 0.0309(9) 0.0425(9) 0.0390(10) 0.0062(7) -0.0081(8) -0.0088(7)
O6 0.0711(13) 0.0614(12) 0.0365(10) -0.0039(9) -0.0158(10) -0.0083(10)
N1 0.0293(10) 0.0303(10) 0.0375(11) -0.0024(8) 0.0009(9) 0.0000(8)
N2 0.0286(10) 0.0342(10) 0.0385(11) -0.0001(8) -0.0017(9) -0.0062(8)
C1 0.0261(11) 0.0276(11) 0.0296(12) 0.0017(9) 0.0005(9) -0.0011(9)
C2 0.0211(11) 0.0262(11) 0.0322(12) 0.0003(8) -0.0002(9) -0.0024(9)
C3 0.0240(16) 0.0289(15) 0.0312(17) 0.000 0.000 -0.0018(13)
C4 0.0260(15) 0.0243(14) 0.0302(16) 0.000 0.000 -0.0006(12)
C5 0.0312(13) 0.0239(10) 0.0344(12) 0.0028(9) -0.0037(10) 0.0002(9)
C6 0.0475(14) 0.0276(12) 0.0319(12) 0.0003(9) -0.0056(11) 0.0008(10)
C7 0.0352(13) 0.0307(12) 0.0426(14) 0.0016(10) -0.0058(11) 0.0044(10)
C8 0.0391(13) 0.0352(12) 0.0355(13) -0.0045(10) -0.0034(11) 0.0001(10)
C9 0.0281(12) 0.0274(11) 0.0407(14) 0.0007(9) 0.0092(11) -0.0018(9)
C10 0.0479(15) 0.0373(13) 0.0473(15) 0.0057(11) -0.0037(12) 0.0131(11)
C11 0.0472(15) 0.0464(15) 0.0366(14) -0.0020(11) -0.0086(12) 0.0078(12)
C12 0.0406(14) 0.0265(12) 0.0533(15) -0.0013(10) 0.0099(12) -0.0025(10)
C13 0.0360(13) 0.0393(13) 0.0356(13) -0.0014(10) -0.0049(11) -0.0098(10)
C14 0.0334(13) 0.0377(13) 0.0346(13) 0.0013(10) 0.0041(10) -0.0066(10)
C15 0.0289(11) 0.0288(12) 0.0381(14) 0.0042(9) -0.0021(10) -0.0046(9)
C16 0.0415(14) 0.0577(16) 0.0371(15) -0.0067(12) -0.0012(12) -0.0200(12)
C17 0.0381(14) 0.0512(14) 0.0384(14) -0.0062(11) 0.0069(11) -0.0146(11)
C18 0.0280(12) 0.0339(12) 0.0443(13) 0.0024(10) -0.0031(11) -0.0064(10)

loop_
_atom_type_symbol
_atom_type_description
_atom_type_scat_dispersion_real
_atom_type_scat_dispersion_imag
_atom_type_scat_source
C C 0.0033 0.0016 'International Tables Vol C Tables 4.2.6.8 and 6.1.1.4'
H H 0.0000 0.0000 'International Tables Vol C Tables 4.2.6.8 and 6.1.1.4'
N N 0.0061 0.0033 'International Tables Vol C Tables 4.2.6.8 and 6.1.1.4'
O O 0.0106 0.0060 'International Tables Vol C Tables 4.2.6.8 and 6.1.1.4'
Mn Mn 0.3368 0.7283 'International Tables Vol C Tables 4.2.6.8 and 6.1.1.4'

loop_
_geom_angle_atom_site_label_1
_geom_angle_atom_site_label_2
_geom_angle_atom_site_label_3
_geom_angle
_geom_angle_site_symmetry_1
_geom_angle_site_symmetry_3
_geom_angle_publ_flag
N1 Mn1 O1 163.50(6) . . ?
N1 Mn1 O5 110.96(7) . . ?
O1 Mn1 O5 83.56(6) . . ?
N1 Mn1 N2 91.50(7) . . ?
O1 Mn1 N2 96.80(6) . . ?
O5 Mn1 N2 88.58(6) . . ?
N1 Mn1 O4 84.35(5) . . ?
O1 Mn1 O4 91.38(5) . . ?
O5 Mn1 O4 78.14(6) . . ?
N2 Mn1 O4 163.54(6) . . ?
N1 Mn1 O2 89.50(6) . . ?
O1 Mn1 O2 76.01(5) . . ?
O5 Mn1 O2 159.51(6) . . ?
N2 Mn1 O2 92.14(6) . . ?
O4 Mn1 O2 103.72(6) . . ?
C1 O1 Mn1 110.97(13) . . ?
C2 O2 Mn1 109.33(13) . . ?
C4 O4 Mn1 104.13(5) . . ?
C4 O4 Mn1 104.13(5) . 2_575 ?
Mn1 O4 Mn1 151.75(9) . 2_575 ?
C5 O5 Mn1 107.34(13) . . ?
C11 N1 C7 116.40(19) . . ?
C11 N1 Mn1 121.05(15) . . ?
C7 N1 Mn1 122.04(14) . . ?
C13 N2 C17 116.63(19) . . ?
C13 N2 Mn1 122.37(14) . . ?
C17 N2 Mn1 120.91(15) . . ?
O1 C1 C1 130.08(11) . 2_565 ?
O1 C1 C2 121.96(18) . . ?
C1 C1 C2 107.96(11) 2_565 . ?
O2 C2 C1 121.67(18) . . ?
O2 C2 C3 128.55(19) . . ?
C1 C2 C3 109.78(18) . . ?
O3 C3 C2 127.75(12) . . ?
O3 C3 C2 127.75(12) . 2_565 ?
C2 C3 C2 104.5(2) . 2_565 ?
O4 C4 C5 123.99(13) . . ?
O4 C4 C5 123.99(13) . 2_575 ?
C5 C4 C5 112.0(3) . 2_575 ?
O5 C5 C4 123.50(19) . . ?
O5 C5 C6 128.92(19) . . ?
C4 C5 C6 107.58(19) . . ?
O6 C6 C5 128.0(2) . . ?
O6 C6 C6 125.60(14) . 2_575 ?
C5 C6 C6 106.39(12) . 2_575 ?
N1 C7 C8 123.5(2) . . ?
C7 C8 C9 119.9(2) . . ?
C10 C9 C8 116.9(2) . . ?
C10 C9 C12 122.5(2) . . ?
C8 C9 C12 120.5(2) . . ?
C9 C10 C11 120.0(2) . . ?
N1 C11 C10 123.3(2) . . ?
C9 C12 C12 111.81(16) . 3 ?
N2 C13 C14 123.7(2) . . ?
C15 C14 C13 119.8(2) . . ?
C14 C15 C16 116.8(2) . . ?
C14 C15 C18 122.3(2) . . ?
C16 C15 C18 120.8(2) . . ?
C17 C16 C15 120.0(2) . . ?
N2 C17 C16 123.0(2) . . ?
C15 C18 C18 111.6(2) . 2_465 ?

loop_
_geom_bond_atom_site_label_1
_geom_bond_atom_site_label_2
_geom_bond_distance
_geom_bond_site_symmetry_2
_geom_bond_publ_flag
Mn1 N1 2.1983(17) . ?
Mn1 O1 2.2226(14) . ?
Mn1 O5 2.2230(16) . ?
Mn1 N2 2.2344(18) . ?
Mn1 O4 2.2793(6) . ?
Mn1 O2 2.2813(15) . ?
O1 C1 1.255(2) . ?
O2 C2 1.252(2) . ?
O3 C3 1.223(3) . ?
O4 C4 1.297(3) . ?
O4 Mn1 2.2793(6) 2_575 ?
O5 C5 1.257(3) . ?
O6 C6 1.218(3) . ?
N1 C11 1.334(3) . ?
N1 C7 1.343(3) . ?
N2 C13 1.337(3) . ?
N2 C17 1.339(3) . ?
C1 C1 1.443(4) 2_565 ?
C1 C2 1.452(3) . ?
C2 C3 1.479(3) . ?
C3 C2 1.479(3) 2_565 ?
C4 C5 1.419(3) . ?
C4 C5 1.419(3) 2_575 ?
C5 C6 1.478(3) . ?
C6 C6 1.519(5) 2_575 ?
C7 C8 1.366(3) . ?
C8 C9 1.387(3) . ?
C9 C10 1.373(3) . ?
C9 C12 1.508(3) . ?
C10 C11 1.381(3) . ?
C12 C12 1.534(4) 3 ?
C13 C14 1.378(3) . ?
C14 C15 1.376(3) . ?
C15 C16 1.392(3) . ?
C15 C18 1.507(3) . ?
C16 C17 1.377(3) . ?
C18 C18 1.524(4) 2_465 ?
